data_1506148
loop_
_publ_author_name
'Crawley, Seth L.'
'Funk, Raymond L.'

_publ_section_title
;
 Generation of aza-ortho-xylylenes via ring opening of
 2-(2-acylaminophenyl)aziridines: application in the construction of the
 communesin ring system.
;
_journal_issue 18
_journal_name_full 'Organic letters'
_journal_page_first 3995
_journal_page_last 3998
_journal_paper_doi 10.1021/ol061461d
_journal_volume 8
_journal_year 2006
_chemical_formula_sum 'C24 H27 N3 O4'
_chemical_formula_weight 421.49
_chemical_name_systematic
; 
 ? 
;
_space_group_IT_number 14
_symmetry_cell_setting monoclinic
_symmetry_space_group_name_Hall '-P 2yn'
_symmetry_space_group_name_H-M 'P 1 21/n 1'
_atom_sites_solution_hydrogens geom
_atom_sites_solution_primary direct
_atom_sites_solution_secondary difmap
_audit_creation_method SHELXL-97
_cell_angle_alpha 90.00
_cell_angle_beta 99.910(2)
_cell_angle_gamma 90.00
_cell_formula_units_Z 4
_cell_length_a 11.0388(14)
_cell_length_b 12.2504(15)
_cell_length_c 15.617(2)
_cell_measurement_reflns_used 8180
_cell_measurement_temperature 98(2)
_cell_measurement_theta_max 28.211
_cell_measurement_theta_min 2.472
_cell_volume 2080.4(5)
_computing_cell_refinement 'Bruker SMART'
_computing_data_collection 'Bruker SMART'
_computing_data_reduction 'Bruker SAINT'
_computing_molecular_graphics 'Bruker SHELXTL'
_computing_publication_material 'Bruker SHELXTL'
_computing_structure_refinement 'SHELXL-97 (Sheldrick, 1997)'
_computing_structure_solution 'SHELXS-97 (Sheldrick, 1990)'
_diffrn_ambient_temperature 98(2)
_diffrn_measured_fraction_theta_full 0.963
_diffrn_measured_fraction_theta_max 0.963
_diffrn_measurement_device_type 'CCD area detector'
_diffrn_measurement_method 'omega scans'
_diffrn_radiation_monochromator graphite
_diffrn_radiation_source 'fine-focus sealed tube'
_diffrn_radiation_type MoK\a
_diffrn_radiation_wavelength 0.71073
_diffrn_reflns_av_R_equivalents 0.0284
_diffrn_reflns_av_sigmaI/netI 0.0336
_diffrn_reflns_limit_h_max 13
_diffrn_reflns_limit_h_min -14
_diffrn_reflns_limit_k_max 15
_diffrn_reflns_limit_k_min -16
_diffrn_reflns_limit_l_max 17
_diffrn_reflns_limit_l_min -20
_diffrn_reflns_number 13437
_diffrn_reflns_theta_full 28.28
_diffrn_reflns_theta_max 28.28
_diffrn_reflns_theta_min 2.10
_exptl_absorpt_coefficient_mu 0.093
_exptl_absorpt_correction_type none
_exptl_crystal_colour clear
_exptl_crystal_density_diffrn 1.346
_exptl_crystal_density_meas 0
_exptl_crystal_density_method 'not measured'
_exptl_crystal_description cubical
_exptl_crystal_F_000 896
_exptl_crystal_size_max 0.38
_exptl_crystal_size_mid 0.30
_exptl_crystal_size_min 0.15
_refine_diff_density_max 0.716
_refine_diff_density_min -0.693
_refine_diff_density_rms 0.053
_refine_ls_extinction_method none
_refine_ls_goodness_of_fit_ref 1.054
_refine_ls_hydrogen_treatment mixed
_refine_ls_matrix_type full
_refine_ls_number_parameters 283
_refine_ls_number_reflns 4971
_refine_ls_number_restraints 0
_refine_ls_restrained_S_all 1.054
_refine_ls_R_factor_all 0.0509
_refine_ls_R_factor_gt 0.0446
_refine_ls_shift/su_max 0.003
_refine_ls_shift/su_mean 0.001
_refine_ls_structure_factor_coef Fsqd
_refine_ls_weighting_details 'calc w=1/[\s^2^(Fo^2^)+(0.0620P)^2^+0.8733P] where P=(Fo^2^+2Fc^2^)/3'
_refine_ls_weighting_scheme calc
_refine_ls_wR_factor_gt 0.1169
_refine_ls_wR_factor_ref 0.1213
_reflns_number_gt 4345
_reflns_number_total 4971
_reflns_threshold_expression >2sigma(I)
_cod_data_source_file ol061461dsi20060614_024209.cif
_cod_data_source_block slc1s
_cod_depositor_comments
;
The following automatic conversions were performed:

'_symmetry_cell_setting' value 'Monoclinic' changed to 'monoclinic'
according to /home/saulius/struct/CIF-dictionaries/cif_core.dic
dictionary named 'cif_core.dic' version 2.4.1 from 2010-06-29.

Automatic conversion script
Id: cif_fix_values 1715 2011-07-08 13:25:40Z adriana 
;
_cod_original_sg_symbol_H-M P2(1)/n
_cod_database_code 1506148

loop_
_symmetry_equiv_pos_as_xyz
'x, y, z'
'-x+1/2, y+1/2, -z+1/2'
'-x, -y, -z'
'x-1/2, -y-1/2, z-1/2'

loop_
_atom_site_label
_atom_site_type_symbol
_atom_site_fract_x
_atom_site_fract_y
_atom_site_fract_z
_atom_site_U_iso_or_equiv
_atom_site_adp_type
_atom_site_occupancy
_atom_site_symmetry_multiplicity
_atom_site_calc_flag
_atom_site_refinement_flags
O2 O 0.07305(9) 0.36426(8) 1.01645(6) 0.0212(2) Uani 1 1 d .
O1 O -0.01747(8) 0.31743(8) 0.87965(6) 0.0169(2) Uani 1 1 d .
O4 O -0.01691(8) 0.37988(8) 0.69713(6) 0.0184(2) Uani 1 1 d .
O3 O -0.03732(9) 0.53148(8) 0.77451(7) 0.0208(2) Uani 1 1 d .
N3 N 0.39731(10) 0.64475(9) 0.72306(7) 0.0160(2) Uani 1 1 d .
H3B H 0.3971 0.7139 0.7078 0.019 Uiso 1 1 calc R
C22 C 0.06130(11) 0.36691(10) 0.92970(8) 0.0144(2) Uani 1 1 d .
N2 N 0.14839(10) 0.43131(9) 0.90304(7) 0.0141(2) Uani 1 1 d .
C17 C 0.24064(11) 0.50850(10) 0.77912(8) 0.0123(2) Uani 1 1 d .
H17 H 0.1992 0.5813 0.7766 0.015 Uiso 1 1 calc R
N1 N 0.56832(10) 0.56108(9) 0.82413(7) 0.0174(2) Uani 1 1 d .
C18 C 0.15075(11) 0.42577(10) 0.80884(8) 0.0129(2) Uani 1 1 d .
H18 H 0.1736 0.3502 0.7933 0.015 Uiso 1 1 calc R
C11 C 0.35213(11) 0.56310(10) 0.66333(8) 0.0149(3) Uani 1 1 d .
C2 C 0.56118(12) 0.44934(11) 0.83590(8) 0.0158(3) Uani 1 1 d .
C21 C 0.32947(12) 0.55518(11) 0.93156(8) 0.0156(3) Uani 1 1 d .
H21A H 0.4061 0.5678 0.9737 0.019 Uiso 1 1 calc R
H21B H 0.2838 0.6250 0.9237 0.019 Uiso 1 1 calc R
C9 C 0.44476(11) 0.61003(10) 0.81181(8) 0.0142(2) Uani 1 1 d .
H9 H 0.4472 0.6749 0.8510 0.017 Uiso 1 1 calc R
C16 C 0.26984(11) 0.48736(10) 0.68924(8) 0.0138(2) Uani 1 1 d .
C7 C 0.44409(11) 0.41903(10) 0.85054(8) 0.0151(3) Uani 1 1 d .
C8 C 0.36251(11) 0.52003(10) 0.84436(8) 0.0128(2) Uani 1 1 d .
C20 C 0.25213(12) 0.47083(11) 0.96825(8) 0.0176(3) Uani 1 1 d .
H20A H 0.3048 0.4081 0.9905 0.021 Uiso 1 1 calc R
H20B H 0.2196 0.5032 1.0178 0.021 Uiso 1 1 calc R
C15 C 0.22509(12) 0.40352(11) 0.63242(8) 0.0165(3) Uani 1 1 d .
H15 H 0.1736 0.3491 0.6505 0.020 Uiso 1 1 calc R
C13 C 0.33227(13) 0.47649(12) 0.52318(9) 0.0205(3) Uani 1 1 d .
H13 H 0.3509 0.4741 0.4661 0.025 Uiso 1 1 calc R
C14 C 0.25497(12) 0.39848(12) 0.54920(9) 0.0194(3) Uani 1 1 d .
H14 H 0.2225 0.3418 0.5105 0.023 Uiso 1 1 calc R
C19 C 0.02055(11) 0.45257(10) 0.76065(8) 0.0141(2) Uani 1 1 d .
C12 C 0.38240(12) 0.55797(11) 0.58010(9) 0.0186(3) Uani 1 1 d .
H12 H 0.4371 0.6101 0.5626 0.022 Uiso 1 1 calc R
C6 C 0.42054(13) 0.31056(11) 0.86747(9) 0.0198(3) Uani 1 1 d .
H6 H 0.3416 0.2893 0.8778 0.024 Uiso 1 1 calc R
C23 C -0.01881(12) 0.30369(11) 1.05404(9) 0.0189(3) Uani 1 1 d .
H23A H -0.0736 0.2634 1.0078 0.023 Uiso 1 1 calc R
H23B H -0.0696 0.3549 1.0818 0.023 Uiso 1 1 calc R
C24 C 0.04530(13) 0.22512(12) 1.12030(9) 0.0218(3) Uani 1 1 d .
H24A H 0.0917 0.1721 1.0918 0.033 Uiso 1 1 calc R
H24B H -0.0157 0.1866 1.1478 0.033 Uiso 1 1 calc R
H24C H 0.1018 0.2652 1.1646 0.033 Uiso 1 1 calc R
C3 C 0.65535(13) 0.37267(12) 0.83763(8) 0.0205(3) Uani 1 1 d .
H3 H 0.7346 0.3938 0.8277 0.025 Uiso 1 1 calc R
C1 C 0.66227(13) 0.60840(13) 0.78115(11) 0.0256(3) Uani 1 1 d .
H1A H 0.7436 0.5855 0.8112 0.038 Uiso 1 1 calc R
H1B H 0.6564 0.6882 0.7825 0.038 Uiso 1 1 calc R
H1C H 0.6503 0.5835 0.7206 0.038 Uiso 1 1 calc R
C4 C 0.62925(14) 0.26457(12) 0.85438(9) 0.0242(3) Uani 1 1 d .
H4 H 0.6919 0.2111 0.8557 0.029 Uiso 1 1 calc R
C5 C 0.51366(14) 0.23279(12) 0.86924(9) 0.0245(3) Uani 1 1 d .
H5 H 0.4980 0.1584 0.8806 0.029 Uiso 1 1 calc R
C25 C -0.13086(13) 0.40678(14) 0.64077(10) 0.0271(3) Uani 1 1 d .
H25A H -0.1976 0.4092 0.6748 0.041 Uiso 1 1 calc R
H25B H -0.1492 0.3512 0.5953 0.041 Uiso 1 1 calc R
H25C H -0.1231 0.4782 0.6140 0.041 Uiso 1 1 calc R

loop_
_atom_site_aniso_label
_atom_site_aniso_U_11
_atom_site_aniso_U_22
_atom_site_aniso_U_33
_atom_site_aniso_U_23
_atom_site_aniso_U_13
_atom_site_aniso_U_12
O2 0.0204(5) 0.0309(5) 0.0128(5) 0.0024(4) 0.0044(4) -0.0092(4)
O1 0.0160(4) 0.0190(5) 0.0162(4) -0.0016(4) 0.0038(3) -0.0037(3)
O4 0.0129(4) 0.0254(5) 0.0156(5) -0.0026(4) -0.0016(3) -0.0016(4)
O3 0.0160(5) 0.0197(5) 0.0259(5) 0.0009(4) 0.0014(4) 0.0028(4)
N3 0.0184(5) 0.0128(5) 0.0169(5) 0.0030(4) 0.0036(4) -0.0013(4)
C22 0.0151(6) 0.0145(6) 0.0140(6) 0.0005(4) 0.0033(5) 0.0015(4)
N2 0.0133(5) 0.0180(5) 0.0108(5) 0.0000(4) 0.0019(4) -0.0027(4)
C17 0.0115(5) 0.0135(6) 0.0118(5) 0.0000(4) 0.0018(4) -0.0001(4)
N1 0.0118(5) 0.0212(6) 0.0196(6) 0.0004(4) 0.0035(4) -0.0002(4)
C18 0.0123(5) 0.0145(6) 0.0115(6) -0.0003(4) 0.0016(4) -0.0003(4)
C11 0.0125(6) 0.0167(6) 0.0152(6) 0.0030(5) 0.0017(5) 0.0031(4)
C2 0.0161(6) 0.0210(6) 0.0095(5) -0.0016(5) -0.0005(4) 0.0017(5)
C21 0.0148(6) 0.0191(6) 0.0130(6) -0.0027(5) 0.0023(5) -0.0030(5)
C9 0.0123(6) 0.0150(6) 0.0157(6) -0.0014(5) 0.0034(5) -0.0008(4)
C16 0.0121(5) 0.0166(6) 0.0126(6) 0.0018(5) 0.0022(4) 0.0025(4)
C7 0.0147(6) 0.0175(6) 0.0119(6) -0.0016(5) -0.0012(4) 0.0021(5)
C8 0.0118(5) 0.0136(5) 0.0130(6) 0.0002(4) 0.0019(4) -0.0013(4)
C20 0.0163(6) 0.0248(7) 0.0109(6) -0.0012(5) 0.0005(5) -0.0044(5)
C15 0.0144(6) 0.0195(6) 0.0156(6) 0.0001(5) 0.0023(5) 0.0014(5)
C13 0.0189(6) 0.0303(7) 0.0126(6) 0.0027(5) 0.0035(5) 0.0069(5)
C14 0.0175(6) 0.0253(7) 0.0148(6) -0.0030(5) 0.0010(5) 0.0028(5)
C19 0.0128(6) 0.0164(6) 0.0134(6) 0.0025(5) 0.0028(4) -0.0022(5)
C12 0.0172(6) 0.0223(7) 0.0174(6) 0.0062(5) 0.0056(5) 0.0020(5)
C6 0.0195(6) 0.0186(6) 0.0194(6) 0.0017(5) -0.0018(5) 0.0009(5)
C23 0.0157(6) 0.0248(7) 0.0175(6) 0.0037(5) 0.0068(5) -0.0034(5)
C24 0.0228(7) 0.0225(7) 0.0193(7) 0.0022(5) 0.0009(5) -0.0039(5)
C3 0.0185(6) 0.0309(7) 0.0118(6) -0.0014(5) 0.0016(5) 0.0069(5)
C1 0.0155(6) 0.0296(8) 0.0335(8) 0.0017(6) 0.0095(6) -0.0030(5)
C4 0.0287(7) 0.0278(7) 0.0147(6) -0.0011(5) -0.0002(5) 0.0149(6)
C5 0.0323(8) 0.0182(7) 0.0207(7) 0.0007(5) -0.0021(6) 0.0062(6)
C25 0.0183(7) 0.0366(8) 0.0227(7) 0.0010(6) -0.0070(6) -0.0022(6)

loop_
_atom_type_symbol
_atom_type_description
_atom_type_scat_dispersion_real
_atom_type_scat_dispersion_imag
_atom_type_scat_source
C C 0.0033 0.0016 'International Tables Vol C Tables 4.2.6.8 and 6.1.1.4'
H H 0.0000 0.0000 'International Tables Vol C Tables 4.2.6.8 and 6.1.1.4'
N N 0.0061 0.0033 'International Tables Vol C Tables 4.2.6.8 and 6.1.1.4'
O O 0.0106 0.0060 'International Tables Vol C Tables 4.2.6.8 and 6.1.1.4'

loop_
_geom_angle_atom_site_label_1
_geom_angle_atom_site_label_2
_geom_angle_atom_site_label_3
_geom_angle
C22 O2 C23 117.81(10)
C19 O4 C25 115.07(11)
C11 N3 C9 116.96(10)
O1 C22 O2 124.62(12)
O1 C22 N2 123.51(12)
O2 C22 N2 111.87(11)
C22 N2 C20 118.89(10)
C22 N2 C18 114.32(10)
C20 N2 C18 123.86(10)
C16 C17 C18 114.60(10)
C16 C17 C8 109.02(10)
C18 C17 C8 113.11(10)
C2 N1 C1 121.21(11)
C2 N1 C9 110.32(10)
C1 N1 C9 119.81(11)
N2 C18 C19 107.59(10)
N2 C18 C17 113.05(10)
C19 C18 C17 107.89(10)
C12 C11 N3 122.47(12)
C12 C11 C16 120.51(12)
N3 C11 C16 116.97(11)
N1 C2 C3 127.41(12)
N1 C2 C7 111.02(11)
C3 C2 C7 121.51(13)
C20 C21 C8 112.38(10)
N3 C9 N1 114.60(10)
N3 C9 C8 112.34(10)
N1 C9 C8 104.27(10)
C15 C16 C11 118.67(11)
C15 C16 C17 127.45(11)
C11 C16 C17 113.88(11)
C6 C7 C2 119.54(12)
C6 C7 C8 131.41(12)
C2 C7 C8 109.04(11)
C7 C8 C21 113.63(10)
C7 C8 C17 113.88(10)
C21 C8 C17 107.34(10)
C7 C8 C9 102.87(10)
C21 C8 C9 109.31(10)
C17 C8 C9 109.69(10)
N2 C20 C21 112.55(10)
C16 C15 C14 120.77(12)
C12 C13 C14 120.36(12)
C13 C14 C15 119.86(13)
O3 C19 O4 124.17(12)
O3 C19 C18 124.45(11)
O4 C19 C18 111.25(10)
C13 C12 C11 119.70(12)
C7 C6 C5 119.66(13)
O2 C23 C24 109.04(11)
C4 C3 C2 117.81(13)
C3 C4 C5 121.59(13)
C4 C5 C6 119.89(13)

loop_
_geom_bond_atom_site_label_1
_geom_bond_atom_site_label_2
_geom_bond_distance
O2 C22 1.3390(16)
O2 C23 1.4588(15)
O1 C22 1.2249(16)
O4 C19 1.3441(16)
O4 C25 1.4438(16)
O3 C19 1.1987(16)
N3 C11 1.3998(17)
N3 C9 1.4582(17)
C22 N2 1.3630(16)
N2 C20 1.4771(16)
N2 C18 1.4775(16)
C17 C16 1.5155(17)
C17 C18 1.5446(16)
C17 C8 1.5480(17)
N1 C2 1.3852(18)
N1 C1 1.4497(17)
N1 C9 1.4719(16)
C18 C19 1.5387(17)
C11 C12 1.3980(18)
C11 C16 1.4058(17)
C2 C3 1.3977(18)
C2 C7 1.4009(18)
C21 C20 1.5144(18)
C21 C8 1.5309(17)
C9 C8 1.5675(17)
C16 C15 1.3912(18)
C7 C6 1.3881(19)
C7 C8 1.5236(17)
C15 C14 1.3962(18)
C13 C12 1.387(2)
C13 C14 1.388(2)
C6 C5 1.3983(19)
C23 C24 1.4987(19)
C3 C4 1.390(2)
C4 C5 1.391(2)
